data_4347088
loop_
_publ_author_name
'Sivchik, Vasily V.'
'Grachova, Elena V.'
'Melnikov, Alexei S.'
'Smirnov, Sergey N.'
'Ivanov, Alexander Yu'
'Hirva, Pipsa'
'Tunik, Sergey P.'
'Koshevoy, Igor O.'

_publ_section_title
;
 Solid-State and Solution Metallophilic Aggregation of a Cationic
 [Pt(NCN)L](+) Cyclometalated Complex.
;
_journal_issue 7
_journal_name_full 'Inorganic chemistry'
_journal_page_first 3351
_journal_page_last 3363
_journal_paper_doi 10.1021/acs.inorgchem.5b02713
_journal_volume 55
_journal_year 2016
_chemical_formula_moiety 'C18 H14 N3 Pt, C F3 O3 S, 0.5(C2 H3 N)'
_chemical_formula_sum 'C20 H15.5 F3 N3.5 O3 Pt S'
_chemical_formula_weight 637.01
_space_group_crystal_system monoclinic
_space_group_IT_number 15
_space_group_name_Hall '-C 2yc'
_space_group_name_H-M_alt 'C 1 2/c 1'
_atom_sites_solution_hydrogens geom
_audit_creation_method SHELXL-2014/7
_cell_angle_alpha 90
_cell_angle_beta 122.124(4)
_cell_angle_gamma 90
_cell_formula_units_Z 16
_cell_length_a 31.767(3)
_cell_length_b 15.8507(13)
_cell_length_c 19.3370(16)
_cell_measurement_reflns_used 9847
_cell_measurement_temperature 200(2)
_cell_measurement_theta_max 37.63
_cell_measurement_theta_min 2.53
_cell_volume 8246.0(13)
_computing_cell_refinement 'SAINT (Bruker AXS, 2009)'
_computing_data_collection 'APEX2 (Bruker AXS, 2010)'
_computing_data_reduction 'SAINT (Bruker AXS, 2009)'
_computing_molecular_graphics 'Diamond v.4.01 (Brandenburg, 2014)'
_computing_publication_material 'SHELXL-2014/6 (Sheldrick, 2014)'
_computing_structure_refinement 'SHELXL-2014/6 (Sheldrick, 2014)'
_computing_structure_solution 'SHELXS-2013 (Sheldrick, 2013)'
_diffrn_ambient_temperature 200(2)
_diffrn_detector_area_resol_mean 16
_diffrn_measured_fraction_theta_full 0.999
_diffrn_measured_fraction_theta_max 0.999
_diffrn_measurement_device '62mm x 62mm CCD camera on three-circle goniostat'
_diffrn_measurement_device_type 'Bruker SMART APEX II CCD'
_diffrn_measurement_method '\f scans and \w scans'
_diffrn_radiation_monochromator 'flat graphite crystal'
_diffrn_radiation_type MoK\a
_diffrn_radiation_wavelength 0.71073
_diffrn_reflns_av_R_equivalents 0.0244
_diffrn_reflns_av_unetI/netI 0.0185
_diffrn_reflns_Laue_measured_fraction_full 0.999
_diffrn_reflns_Laue_measured_fraction_max 0.999
_diffrn_reflns_limit_h_max 41
_diffrn_reflns_limit_h_min -41
_diffrn_reflns_limit_k_max 20
_diffrn_reflns_limit_k_min -20
_diffrn_reflns_limit_l_max 25
_diffrn_reflns_limit_l_min -24
_diffrn_reflns_number 55978
_diffrn_reflns_point_group_measured_fraction_full 0.999
_diffrn_reflns_point_group_measured_fraction_max 0.999
_diffrn_reflns_theta_full 25.242
_diffrn_reflns_theta_max 27.996
_diffrn_reflns_theta_min 1.491
_exptl_absorpt_coefficient_mu 6.964
_exptl_absorpt_correction_T_max 0.323
_exptl_absorpt_correction_T_min 0.148
_exptl_absorpt_correction_type numerical
_exptl_absorpt_process_details 'SADABS (Sheldrick, 2008)'
_exptl_crystal_colour red
_exptl_crystal_density_diffrn 2.052
_exptl_crystal_description block
_exptl_crystal_F_000 4880
_exptl_crystal_size_max 0.445
_exptl_crystal_size_mid 0.306
_exptl_crystal_size_min 0.210
_refine_diff_density_max 0.859
_refine_diff_density_min -1.683
_refine_diff_density_rms 0.099
_refine_ls_extinction_method none
_refine_ls_goodness_of_fit_ref 1.045
_refine_ls_hydrogen_treatment constr
_refine_ls_matrix_type full
_refine_ls_number_parameters 571
_refine_ls_number_reflns 9939
_refine_ls_number_restraints 0
_refine_ls_restrained_S_all 1.045
_refine_ls_R_factor_all 0.0352
_refine_ls_R_factor_gt 0.0224
_refine_ls_shift/su_max 0.001
_refine_ls_shift/su_mean 0.000
_refine_ls_structure_factor_coef Fsqd
_refine_ls_weighting_details 'w=1/[\s^2^(Fo^2^)+(0.0216P)^2^+24.9061P] where P=(Fo^2^+2Fc^2^)/3'
_refine_ls_weighting_scheme calc
_refine_ls_wR_factor_gt 0.0506
_refine_ls_wR_factor_ref 0.0579
_reflns_Friedel_coverage 0.000
_reflns_number_gt 7849
_reflns_number_total 9939
_reflns_threshold_expression 'I > 2\s(I)'
_cod_data_source_file ic5b02713_si_002.cif
_cod_data_source_block 2TFL200
_cod_depositor_comments
;

2020-05-08
Z value and formula fixed to values more according to usual
chemical conventions.                 miguel
;
_cod_original_formula_sum 'C40 H31 F6 N7 O6 Pt2 S2'
_cod_original_formula_weight 1274.02
_cod_original_formula_moiety '2(C18 H14 N3 Pt), 2(C F3 O3 S), C2 H3 N'
_cod_original_formula_units_Z 8
_cod_original_cell_volume 8246.0(12)
_cod_original_sg_symbol_H-M 'C 2/c'
_cod_database_code 4347088
_shelx_shelxl_version_number 2014/7
_shelx_space_group_comment
;
The symmetry employed for this shelxl refinement is uniquely defined
by the following loop, which should always be used as a source of
symmetry information in preference to the above space-group names.
They are only intended as comments.
;
_shelx_estimated_absorpt_t_min 0.148
_shelx_estimated_absorpt_t_max 0.323

loop_
_space_group_symop_operation_xyz
'x, y, z'
'-x, y, -z+1/2'
'x+1/2, y+1/2, z'
'-x+1/2, y+1/2, -z+1/2'
'-x, -y, -z'
'x, -y, z-1/2'
'-x+1/2, -y+1/2, -z'
'x+1/2, -y+1/2, z-1/2'

loop_
_atom_site_label
_atom_site_type_symbol
_atom_site_fract_x
_atom_site_fract_y
_atom_site_fract_z
_atom_site_U_iso_or_equiv
_atom_site_adp_type
_atom_site_occupancy
_atom_site_site_symmetry_order
_atom_site_calc_flag
_atom_site_refinement_flags_posn
_atom_site_refinement_flags_adp
C1 C 0.32093(10) 0.29430(19) -0.00331(17) 0.0274(6) Uani 1 1 d . .
C2 C 0.32219(11) 0.3812(2) -0.01242(19) 0.0304(6) Uani 1 1 d . .
C3 C 0.33140(12) 0.4118(2) -0.0703(2) 0.0375(7) Uani 1 1 d . .
H3 H 0.3322 0.4708 -0.0781 0.045 Uiso 1 1 calc R U
C4 C 0.33935(13) 0.3547(2) -0.1166(2) 0.0416(8) Uani 1 1 d . .
H4 H 0.3456 0.3758 -0.1564 0.050 Uiso 1 1 calc R U
C5 C 0.33860(12) 0.2679(2) -0.1073(2) 0.0371(7) Uani 1 1 d . .
H5 H 0.3441 0.2305 -0.1401 0.045 Uiso 1 1 calc R U
C6 C 0.32961(11) 0.23674(19) -0.04896(18) 0.0285(6) Uani 1 1 d . .
C7 C 0.29533(12) 0.4139(2) 0.1465(2) 0.0391(8) Uani 1 1 d . .
H7 H 0.2882 0.3792 0.1790 0.047 Uiso 1 1 calc R U
C8 C 0.29609(14) 0.4998(3) 0.1554(2) 0.0511(10) Uani 1 1 d . .
H8 H 0.2899 0.5239 0.1941 0.061 Uiso 1 1 calc R U
C9 C 0.30594(14) 0.5510(2) 0.1078(3) 0.0520(10) Uani 1 1 d . .
H9 H 0.3068 0.6106 0.1137 0.062 Uiso 1 1 calc R U
C10 C 0.31443(13) 0.5148(2) 0.0521(2) 0.0436(8) Uani 1 1 d . .
H10 H 0.3210 0.5495 0.0188 0.052 Uiso 1 1 calc R U
C11 C 0.31348(11) 0.4283(2) 0.04401(19) 0.0307(6) Uani 1 1 d . .
C12 C 0.31468(12) 0.0624(2) 0.0584(2) 0.0362(7) Uani 1 1 d . .
H12 H 0.3063 0.0565 0.0985 0.043 Uiso 1 1 calc R U
C13 C 0.32422(13) -0.0090(2) 0.0281(2) 0.0449(8) Uani 1 1 d . .
H13 H 0.3226 -0.0632 0.0476 0.054 Uiso 1 1 calc R U
C14 C 0.33603(14) -0.0013(2) -0.0300(2) 0.0454(9) Uani 1 1 d . .
H14 H 0.3434 -0.0500 -0.0503 0.054 Uiso 1 1 calc R U
C15 C 0.33719(12) 0.0776(2) -0.0589(2) 0.0382(7) Uani 1 1 d . .
H15 H 0.3443 0.0834 -0.1006 0.046 Uiso 1 1 calc R U
C16 C 0.32792(11) 0.1487(2) -0.02696(18) 0.0304(6) Uani 1 1 d . .
C17 C 0.29336(12) 0.1730(2) 0.2153(2) 0.0357(7) Uani 1 1 d . .
C18 C 0.29072(15) 0.1335(3) 0.2800(2) 0.0503(9) Uani 1 1 d . .
H18A H 0.2928 0.0721 0.2765 0.075 Uiso 1 1 calc R U
H18B H 0.2592 0.1483 0.2746 0.075 Uiso 1 1 calc R U
H18C H 0.3184 0.1533 0.3328 0.075 Uiso 1 1 calc R U
C19 C 0.44507(11) 0.1941(2) 0.1426(2) 0.0370(7) Uani 1 1 d . .
C20 C 0.45623(12) 0.2389(3) 0.0921(2) 0.0475(9) Uani 1 1 d . .
C21 C 0.46770(14) 0.1933(3) 0.0425(3) 0.0635(13) Uani 1 1 d . .
H21 H 0.4754 0.2216 0.0073 0.076 Uiso 1 1 calc R U
C22 C 0.46771(16) 0.1059(4) 0.0456(3) 0.0752(16) Uani 1 1 d . .
H22 H 0.4752 0.0751 0.0113 0.090 Uiso 1 1 calc R U
C23 C 0.45733(14) 0.0617(3) 0.0961(3) 0.0626(13) Uani 1 1 d . .
H23 H 0.4579 0.0018 0.0969 0.075 Uiso 1 1 calc R U
C24 C 0.44596(12) 0.1069(2) 0.1458(2) 0.0470(9) Uani 1 1 d . .
C25 C 0.43953(13) 0.4364(3) 0.1701(3) 0.0534(11) Uani 1 1 d . .
H25 H 0.4298 0.4529 0.2069 0.064 Uiso 1 1 calc R U
C26 C 0.45147(16) 0.4979(3) 0.1325(3) 0.0705(14) Uani 1 1 d . .
H26 H 0.4504 0.5558 0.1441 0.085 Uiso 1 1 calc R U
C27 C 0.46479(16) 0.4749(4) 0.0789(3) 0.0782(16) Uani 1 1 d . .
H27 H 0.4727 0.5169 0.0525 0.094 Uiso 1 1 calc R U
C28 C 0.46672(15) 0.3909(3) 0.0629(3) 0.0666(13) Uani 1 1 d . .
H28 H 0.4763 0.3746 0.0259 0.080 Uiso 1 1 calc R U
C29 C 0.45468(12) 0.3301(3) 0.1009(2) 0.0465(9) Uani 1 1 d . .
C30 C 0.41430(13) 0.1141(3) 0.3001(3) 0.0526(10) Uani 1 1 d . .
H30 H 0.4080 0.1573 0.3276 0.063 Uiso 1 1 calc R U
C31 C 0.41281(16) 0.0319(3) 0.3203(3) 0.0738(15) Uani 1 1 d . .
H31 H 0.4051 0.0184 0.3602 0.089 Uiso 1 1 calc R U
C32 C 0.42267(17) -0.0310(3) 0.2818(4) 0.088(2) Uani 1 1 d . .
H32 H 0.4217 -0.0885 0.2947 0.105 Uiso 1 1 calc R U
C33 C 0.43395(15) -0.0100(3) 0.2247(3) 0.0698(15) Uani 1 1 d . .
H33 H 0.4414 -0.0531 0.1987 0.084 Uiso 1 1 calc R U
C34 C 0.43457(12) 0.0745(2) 0.2046(3) 0.0497(10) Uani 1 1 d . .
C35 C 0.39771(13) 0.3575(2) 0.3212(2) 0.0437(8) Uani 1 1 d . .
C36 C 0.38163(16) 0.4030(3) 0.3679(2) 0.0557(10) Uani 1 1 d . .
H36A H 0.3847 0.4637 0.3623 0.083 Uiso 1 1 calc R U
H36B H 0.4024 0.3869 0.4255 0.083 Uiso 1 1 calc R U
H36C H 0.3469 0.3891 0.3474 0.083 Uiso 1 1 calc R U
C37 C 0.2667(2) 0.1969(3) 0.6314(3) 0.0649(12) Uani 1 1 d . .
C38 C 0.41347(19) 0.2474(3) 0.5845(3) 0.0605(11) Uani 1 1 d . .
C170 C 0.57726(15) 0.3606(3) 0.6975(3) 0.0578(10) Uani 1 1 d . .
C171 C 0.57707(17) 0.2699(3) 0.6962(3) 0.0592(11) Uani 1 1 d . .
H17A H 0.5743 0.2502 0.6459 0.089 Uiso 1 1 calc R U
H17B H 0.5487 0.2489 0.6982 0.089 Uiso 1 1 calc R U
H17C H 0.6080 0.2487 0.7435 0.089 Uiso 1 1 calc R U
N1 N 0.30446(9) 0.37715(16) 0.09264(15) 0.0295(5) Uani 1 1 d . .
N2 N 0.31696(9) 0.13987(16) 0.03265(15) 0.0282(5) Uani 1 1 d . .
N3 N 0.29663(10) 0.20343(18) 0.16509(16) 0.0347(6) Uani 1 1 d . .
N4 N 0.44130(9) 0.35390(18) 0.15591(18) 0.0414(7) Uani 1 1 d . .
N5 N 0.42422(10) 0.13627(17) 0.24327(18) 0.0395(7) Uani 1 1 d . .
N6 N 0.40991(11) 0.32177(18) 0.28346(18) 0.0423(7) Uani 1 1 d . .
N7 N 0.57798(17) 0.4310(3) 0.6990(3) 0.0957(16) Uani 1 1 d . .
O1 O 0.32664(11) 0.1171(2) 0.76020(18) 0.0683(9) Uani 1 1 d . .
O2 O 0.24385(12) 0.1380(3) 0.7279(2) 0.0909(12) Uani 1 1 d . .
O3 O 0.26145(15) 0.0395(2) 0.6490(2) 0.0937(12) Uani 1 1 d . .
O4 O 0.47025(13) 0.1488(2) 0.5674(2) 0.0801(10) Uani 1 1 d . .
O5 O 0.46407(10) 0.29366(18) 0.52543(18) 0.0595(7) Uani 1 1 d . .
O6 O 0.39594(12) 0.1978(2) 0.44621(19) 0.0778(9) Uani 1 1 d . .
F1 F 0.28247(16) 0.26998(18) 0.6712(3) 0.1092(13) Uani 1 1 d . .
F2 F 0.22030(16) 0.2070(3) 0.5732(2) 0.1382(16) Uani 1 1 d . .
F3 F 0.29242(18) 0.1857(2) 0.5973(3) 0.1290(15) Uani 1 1 d . .
F4 F 0.38753(14) 0.1850(2) 0.5900(2) 0.1081(12) Uani 1 1 d . .
F5 F 0.44958(15) 0.2672(2) 0.6600(2) 0.1061(11) Uani 1 1 d . .
F6 F 0.38444(12) 0.31368(19) 0.5555(2) 0.0953(10) Uani 1 1 d . .
S1 S 0.27506(4) 0.11303(6) 0.69963(6) 0.0474(2) Uani 1 1 d . .
S2 S 0.43855(4) 0.21805(6) 0.52359(6) 0.0476(2) Uani 1 1 d . .
Pt1 Pt 0.30789(2) 0.25136(2) 0.07556(2) 0.02573(4) Uani 1 1 d . .
Pt2 Pt 0.42830(2) 0.25547(2) 0.20941(2) 0.03207(4) Uani 1 1 d . .

loop_
_atom_site_aniso_label
_atom_site_aniso_U_11
_atom_site_aniso_U_22
_atom_site_aniso_U_33
_atom_site_aniso_U_23
_atom_site_aniso_U_13
_atom_site_aniso_U_12
C1 0.0229(13) 0.0319(16) 0.0239(14) 0.0021(11) 0.0100(12) 0.0032(11)
C2 0.0251(14) 0.0312(16) 0.0304(16) 0.0033(12) 0.0117(13) 0.0004(12)
C3 0.0375(18) 0.0361(18) 0.0404(19) 0.0083(14) 0.0217(16) -0.0007(14)
C4 0.0435(19) 0.049(2) 0.0391(19) 0.0069(15) 0.0265(17) -0.0013(16)
C5 0.0361(17) 0.0470(19) 0.0318(16) 0.0008(14) 0.0205(14) 0.0014(14)
C6 0.0254(13) 0.0343(16) 0.0252(14) 0.0009(11) 0.0130(12) 0.0014(12)
C7 0.0337(17) 0.048(2) 0.0324(17) -0.0015(14) 0.0155(15) 0.0084(15)
C8 0.048(2) 0.054(2) 0.046(2) -0.0128(17) 0.0207(18) 0.0144(18)
C9 0.049(2) 0.038(2) 0.059(3) -0.0097(17) 0.022(2) 0.0084(17)
C10 0.0380(18) 0.0346(19) 0.050(2) -0.0011(15) 0.0181(17) 0.0013(15)
C11 0.0247(14) 0.0294(16) 0.0324(16) -0.0004(12) 0.0114(13) 0.0018(12)
C12 0.0332(17) 0.0350(18) 0.0351(17) 0.0026(13) 0.0145(15) -0.0031(13)
C13 0.045(2) 0.0317(18) 0.044(2) 0.0014(14) 0.0140(17) -0.0005(15)
C14 0.046(2) 0.0373(19) 0.042(2) -0.0072(15) 0.0164(17) 0.0053(15)
C15 0.0363(17) 0.0405(19) 0.0339(18) -0.0061(14) 0.0160(15) 0.0038(14)
C16 0.0237(14) 0.0332(16) 0.0277(15) -0.0028(12) 0.0092(12) 0.0003(12)
C17 0.0324(16) 0.0406(18) 0.0318(17) 0.0007(13) 0.0155(14) 0.0029(14)
C18 0.059(2) 0.058(2) 0.041(2) 0.0076(17) 0.0311(19) -0.0040(19)
C19 0.0205(14) 0.0341(17) 0.0395(18) -0.0083(14) 0.0047(14) 0.0031(12)
C20 0.0234(15) 0.068(3) 0.041(2) -0.0039(17) 0.0100(15) 0.0049(16)
C21 0.033(2) 0.102(4) 0.050(2) -0.011(2) 0.0182(19) 0.006(2)
C22 0.039(2) 0.100(4) 0.074(3) -0.037(3) 0.021(2) 0.009(2)
C23 0.0321(19) 0.057(3) 0.077(3) -0.030(2) 0.014(2) 0.0039(18)
C24 0.0254(16) 0.042(2) 0.053(2) -0.0136(17) 0.0069(16) 0.0020(14)
C25 0.036(2) 0.037(2) 0.062(3) 0.0060(17) 0.0092(19) 0.0020(15)
C26 0.046(2) 0.043(2) 0.084(4) 0.020(2) 0.009(2) -0.0005(19)
C27 0.044(2) 0.080(4) 0.080(4) 0.036(3) 0.013(2) -0.007(2)
C28 0.039(2) 0.087(4) 0.062(3) 0.022(2) 0.018(2) -0.003(2)
C29 0.0231(16) 0.058(2) 0.043(2) 0.0091(17) 0.0074(15) 0.0012(15)
C30 0.0316(18) 0.048(2) 0.067(3) 0.0136(19) 0.0185(19) 0.0000(16)
C31 0.045(2) 0.062(3) 0.101(4) 0.033(3) 0.029(3) 0.000(2)
C32 0.047(3) 0.044(3) 0.141(5) 0.033(3) 0.029(3) -0.005(2)
C33 0.039(2) 0.034(2) 0.108(4) -0.007(2) 0.019(2) -0.0028(17)
C34 0.0243(16) 0.0313(18) 0.067(3) -0.0064(17) 0.0061(17) -0.0026(14)
C35 0.0394(19) 0.0376(19) 0.0391(19) -0.0002(15) 0.0107(16) 0.0035(15)
C36 0.068(3) 0.052(2) 0.044(2) -0.0012(17) 0.027(2) 0.014(2)
C37 0.087(3) 0.055(3) 0.071(3) 0.008(2) 0.054(3) 0.011(2)
C38 0.068(3) 0.053(3) 0.071(3) -0.006(2) 0.045(3) -0.015(2)
C170 0.046(2) 0.058(3) 0.069(3) -0.006(2) 0.030(2) 0.000(2)
C171 0.055(2) 0.059(3) 0.064(3) 0.000(2) 0.031(2) 0.003(2)
N1 0.0247(12) 0.0314(14) 0.0278(13) -0.0008(10) 0.0108(11) 0.0047(10)
N2 0.0253(12) 0.0295(14) 0.0253(13) 0.0009(10) 0.0105(11) 0.0012(10)
N3 0.0315(14) 0.0418(16) 0.0303(14) 0.0036(11) 0.0160(12) 0.0024(12)
N4 0.0249(14) 0.0353(16) 0.0444(17) 0.0056(12) 0.0053(12) 0.0032(11)
N5 0.0253(13) 0.0321(15) 0.0460(17) 0.0019(12) 0.0086(13) -0.0003(11)
N6 0.0374(15) 0.0376(16) 0.0389(16) -0.0035(12) 0.0115(14) 0.0024(12)
N7 0.077(3) 0.061(3) 0.145(5) -0.010(3) 0.056(3) -0.002(2)
O1 0.0535(17) 0.085(2) 0.0528(18) -0.0122(15) 0.0189(15) 0.0157(16)
O2 0.065(2) 0.144(4) 0.086(3) 0.026(2) 0.055(2) 0.005(2)
O3 0.128(3) 0.055(2) 0.071(2) -0.0146(17) 0.036(2) -0.037(2)
O4 0.078(2) 0.0481(18) 0.109(3) 0.0186(18) 0.046(2) 0.0162(16)
O5 0.0527(16) 0.0536(17) 0.073(2) 0.0141(14) 0.0335(15) -0.0033(13)
O6 0.070(2) 0.090(3) 0.0565(19) -0.0215(17) 0.0230(17) -0.0169(18)
F1 0.174(4) 0.0393(15) 0.171(4) 0.0006(19) 0.130(3) -0.0021(19)
F2 0.130(3) 0.154(4) 0.082(3) 0.058(3) 0.024(2) 0.048(3)
F3 0.236(5) 0.093(2) 0.163(3) 0.033(2) 0.176(4) 0.034(3)
F4 0.138(3) 0.084(2) 0.161(3) -0.013(2) 0.119(3) -0.041(2)
F5 0.121(3) 0.138(3) 0.0622(19) -0.0251(19) 0.051(2) -0.028(2)
F6 0.088(2) 0.0672(19) 0.152(3) -0.0175(19) 0.078(2) 0.0058(16)
S1 0.0533(6) 0.0479(5) 0.0401(5) -0.0013(4) 0.0242(4) -0.0102(4)
S2 0.0474(5) 0.0412(5) 0.0519(6) 0.0004(4) 0.0248(5) -0.0018(4)
Pt1 0.02153(6) 0.03093(7) 0.02226(6) 0.00179(4) 0.00997(4) 0.00145(4)
Pt2 0.02372(6) 0.02737(7) 0.03271(7) -0.00157(5) 0.00664(5) 0.00203(5)

loop_
_atom_type_symbol
_atom_type_description
_atom_type_scat_dispersion_real
_atom_type_scat_dispersion_imag
_atom_type_scat_source
C C 0.0033 0.0016 'International Tables Vol C Tables 4.2.6.8 and 6.1.1.4'
H H 0.0000 0.0000 'International Tables Vol C Tables 4.2.6.8 and 6.1.1.4'
N N 0.0061 0.0033 'International Tables Vol C Tables 4.2.6.8 and 6.1.1.4'
O O 0.0106 0.0060 'International Tables Vol C Tables 4.2.6.8 and 6.1.1.4'
F F 0.0171 0.0103 'International Tables Vol C Tables 4.2.6.8 and 6.1.1.4'
S S 0.1246 0.1234 'International Tables Vol C Tables 4.2.6.8 and 6.1.1.4'
Pt Pt -1.7033 8.3905 'International Tables Vol C Tables 4.2.6.8 and 6.1.1.4'

loop_
_geom_angle_atom_site_label_1
_geom_angle_atom_site_label_2
_geom_angle_atom_site_label_3
_geom_angle
C2 C1 C6 122.6(3)
C2 C1 Pt1 119.2(2)
C6 C1 Pt1 118.2(2)
C3 C2 C1 118.8(3)
C3 C2 C11 128.9(3)
C1 C2 C11 112.4(3)
C2 C3 C4 118.8(3)
C3 C4 C5 122.7(3)
C4 C5 C6 118.7(3)
C5 C6 C1 118.4(3)
C5 C6 C16 128.8(3)
C1 C6 C16 112.9(3)
N1 C7 C8 121.9(3)
C7 C8 C9 119.7(3)
C10 C9 C8 119.1(4)
C9 C10 C11 120.3(4)
C10 C11 N1 120.4(3)
C10 C11 C2 126.2(3)
N1 C11 C2 113.4(3)
N2 C12 C13 121.7(3)
C14 C13 C12 119.6(3)
C13 C14 C15 119.5(3)
C14 C15 C16 119.8(3)
N2 C16 C15 119.8(3)
N2 C16 C6 113.8(3)
C15 C16 C6 126.3(3)
N3 C17 C18 178.3(4)
C24 C19 C20 122.2(4)
C24 C19 Pt2 119.0(3)
C20 C19 Pt2 118.8(3)
C21 C20 C19 118.2(4)
C21 C20 C29 129.1(4)
C19 C20 C29 112.6(3)
C22 C21 C20 118.8(5)
C23 C22 C21 123.0(4)
C22 C23 C24 118.4(4)
C19 C24 C23 119.2(4)
C19 C24 C34 112.4(3)
C23 C24 C34 128.4(4)
N4 C25 C26 121.7(5)
C27 C26 C25 119.6(5)
C26 C27 C28 119.9(5)
C27 C28 C29 119.8(5)
C28 C29 N4 120.1(4)
C28 C29 C20 126.3(4)
N4 C29 C20 113.6(3)
N5 C30 C31 122.8(5)
C30 C31 C32 118.9(5)
C33 C32 C31 119.5(4)
C32 C33 C34 120.4(5)
N5 C34 C33 119.2(4)
N5 C34 C24 113.8(3)
C33 C34 C24 127.0(4)
N6 C35 C36 179.2(4)
F3 C37 F2 107.8(5)
F3 C37 F1 105.4(4)
F2 C37 F1 107.2(4)
F3 C37 S1 112.6(3)
F2 C37 S1 112.5(4)
F1 C37 S1 110.9(4)
F6 C38 F4 107.8(4)
F6 C38 F5 106.3(4)
F4 C38 F5 107.3(4)
F6 C38 S2 112.6(3)
F4 C38 S2 111.7(3)
F5 C38 S2 110.9(3)
N7 C170 C171 179.2(6)
C7 N1 C11 118.5(3)
C7 N1 Pt1 126.9(2)
C11 N1 Pt1 114.6(2)
C12 N2 C16 119.4(3)
C12 N2 Pt1 126.6(2)
C16 N2 Pt1 114.0(2)
C17 N3 Pt1 174.7(3)
C25 N4 C29 118.9(3)
C25 N4 Pt2 127.0(3)
C29 N4 Pt2 114.1(2)
C30 N5 C34 119.2(3)
C30 N5 Pt2 126.3(3)
C34 N5 Pt2 114.4(3)
C35 N6 Pt2 177.0(3)
O2 S1 O1 113.9(2)
O2 S1 O3 118.1(3)
O1 S1 O3 113.4(2)
O2 S1 C37 102.6(2)
O1 S1 C37 103.2(2)
O3 S1 C37 103.1(2)
O6 S2 O4 115.4(2)
O6 S2 O5 115.0(2)
O4 S2 O5 114.64(19)
O6 S2 C38 104.0(2)
O4 S2 C38 103.3(2)
O5 S2 C38 102.02(19)
C1 Pt1 N1 80.39(12)
C1 Pt1 N2 81.13(11)
N1 Pt1 N2 161.50(10)
C1 Pt1 N3 177.72(11)
N1 Pt1 N3 100.05(11)
N2 Pt1 N3 98.38(10)
C19 Pt2 N5 80.35(14)
C19 Pt2 N4 80.83(14)
N5 Pt2 N4 161.02(13)
C19 Pt2 N6 179.43(14)
N5 Pt2 N6 99.09(12)
N4 Pt2 N6 99.73(12)

loop_
_geom_bond_atom_site_label_1
_geom_bond_atom_site_label_2
_geom_bond_distance
C1 C2 1.391(4)
C1 C6 1.395(4)
C1 Pt1 1.906(3)
C2 C3 1.387(4)
C2 C11 1.465(4)
C3 C4 1.388(5)
C4 C5 1.389(5)
C5 C6 1.394(4)
C6 C16 1.468(4)
C7 N1 1.352(4)
C7 C8 1.370(5)
C8 C9 1.383(6)
C9 C10 1.368(5)
C10 C11 1.379(5)
C11 N1 1.382(4)
C12 N2 1.342(4)
C12 C13 1.379(5)
C13 C14 1.367(5)
C14 C15 1.379(5)
C15 C16 1.390(4)
C16 N2 1.377(4)
C17 N3 1.137(4)
C17 C18 1.440(5)
C19 C24 1.384(5)
C19 C20 1.397(5)
C19 Pt2 1.906(3)
C20 C21 1.395(6)
C20 C29 1.459(5)
C21 C22 1.387(7)
C22 C23 1.377(7)
C23 C24 1.393(6)
C24 C34 1.456(6)
C25 N4 1.343(5)
C25 C26 1.384(6)
C26 C27 1.362(8)
C27 C28 1.376(7)
C28 C29 1.383(6)
C29 N4 1.391(5)
C30 N5 1.341(5)
C30 C31 1.369(6)
C31 C32 1.375(8)
C32 C33 1.369(8)
C33 C34 1.398(6)
C34 N5 1.374(5)
C35 N6 1.142(5)
C35 C36 1.444(5)
C37 F3 1.304(5)
C37 F2 1.305(6)
C37 F1 1.333(6)
C37 S1 1.791(5)
C38 F6 1.311(5)
C38 F4 1.328(5)
C38 F5 1.329(6)
C38 S2 1.799(5)
C170 N7 1.117(6)
C170 C171 1.438(6)
N1 Pt1 2.033(3)
N2 Pt1 2.037(3)
N3 Pt1 2.089(3)
N4 Pt2 2.032(3)
N5 Pt2 2.026(3)
N6 Pt2 2.094(3)
O1 S1 1.421(3)
O2 S1 1.419(3)
O3 S1 1.432(3)
O4 S2 1.424(3)
O5 S2 1.437(3)
O6 S2 1.421(3)
